data_7009959
loop_
_publ_author_name
'Madureira, Jo\~ao'
'Santos, Teresa M.'
'Goodfellow, Brian J.'
'Lucena, M\'onica'
'Pedrosa de Jesus, J\'ulio'
'Santana-Marques, Maria G.'
'Drew, Michael G. B.'
'F\'elix, V\'itor'

_publ_section_title
;
 Structural characterisation of new RuII[9]aneS3 polypyridylic
 complexes&#x200A;&#x2020;
;
_journal_issue 23
_journal_name_full 'Journal of the Chemical Society, Dalton Transactions'
_journal_page_first 4422
_journal_paper_doi 10.1039/b004752j
_journal_year 2000
_chemical_formula_sum 'C24 H22.12 Cl F6 N4 O0.12 P Ru S3'
_chemical_formula_weight 746.25
_chemical_name_systematic
; 
 ? 
;
_space_group_IT_number 14
_symmetry_cell_setting monoclinic
_symmetry_space_group_name_Hall '-P 2ybc'
_symmetry_space_group_name_H-M 'P 1 21/c 1'
_atom_sites_solution_hydrogens geom
_atom_sites_solution_primary direct
_atom_sites_solution_secondary difmap
_audit_creation_method SHELXL-97
_cell_angle_alpha 90.00
_cell_angle_beta 96.700(10)
_cell_angle_gamma 90.00
_cell_formula_units_Z 8
_cell_length_a 7.619(11)
_cell_length_b 30.542(34)
_cell_length_c 25.273(28)
_cell_measurement_temperature 293(2)
_cell_volume 5841(12)
_computing_structure_refinement 'SHELXL-97 (Sheldrick, 1997)'
_computing_structure_solution 'SHELXS-97 (Sheldrick, 1990)'
_diffrn_ambient_temperature 293(2)
_diffrn_measured_fraction_theta_full 0.838
_diffrn_measured_fraction_theta_max 0.838
_diffrn_radiation_monochromator graphite
_diffrn_radiation_source 'fine-focus sealed tube'
_diffrn_radiation_type MoK\a
_diffrn_radiation_wavelength 0.71073
_diffrn_reflns_av_R_equivalents 0.1585
_diffrn_reflns_av_sigmaI/netI 0.1915
_diffrn_reflns_limit_h_max 8
_diffrn_reflns_limit_h_min 0
_diffrn_reflns_limit_k_max 37
_diffrn_reflns_limit_k_min -37
_diffrn_reflns_limit_l_max 30
_diffrn_reflns_limit_l_min -31
_diffrn_reflns_number 17917
_diffrn_reflns_theta_full 26.12
_diffrn_reflns_theta_max 26.12
_diffrn_reflns_theta_min 3.19
_exptl_absorpt_coefficient_mu 0.959
_exptl_crystal_density_diffrn 1.697
_exptl_crystal_density_method 'not measured'
_exptl_crystal_F_000 2985
_refine_diff_density_max 1.613
_refine_diff_density_min -0.986
_refine_diff_density_rms 0.170
_refine_ls_extinction_method none
_refine_ls_goodness_of_fit_ref 1.058
_refine_ls_hydrogen_treatment mixed
_refine_ls_matrix_type full
_refine_ls_number_parameters 697
_refine_ls_number_reflns 9949
_refine_ls_number_restraints 72
_refine_ls_restrained_S_all 1.059
_refine_ls_R_factor_all 0.2446
_refine_ls_R_factor_gt 0.1243
_refine_ls_shift/su_max 0.001
_refine_ls_shift/su_mean 0.000
_refine_ls_structure_factor_coef Fsqd
_refine_ls_weighting_details 'w=1/[\s^2^(Fo^2^)+(0.1664P)^2^+0.0000P] where P=(Fo^2^+2Fc^2^)/3'
_refine_ls_weighting_scheme calc
_refine_ls_wR_factor_gt 0.2840
_refine_ls_wR_factor_ref 0.3389
_reflns_number_gt 4741
_reflns_number_total 9949
_reflns_threshold_expression >2sigma(I)
_cod_data_source_file b004752j.txt
_cod_data_source_block '[Ru([9]aneS3)(dppz)Cl]PF6.0.125H2O'
_cod_depositor_comments
;
The following automatic conversions were performed:
'_symmetry_cell_setting' value 'Monoclinic' changed to 'monoclinic'
according to '/home/saulius/struct/CIF-dictionaries/cif_core.dic'
dictionary named 'cif_core.dic' version 2.4.1 from 2010-06-29.

Automatic conversion script
Id: cif_fix_enum 1527 2010-12-29 10:47:43Z saulius 

The following automatic conversions were performed:

'_refine_ls_weighting_scheme' value 'calc
w=1/[\s^2^(Fo^2^)+(0.1664P)^2^+0.0000P] where P=(Fo^2^+2Fc^2^)/3' was
changed to 'calc'. New tag '_refine_ls_weighting_details' was
created. The value of the new tag was set to
'w=1/[\s^2^(Fo^2^)+(0.1664P)^2^+0.0000P] where P=(Fo^2^+2Fc^2^)/3'.

Automatic conversion script
Id: cif_fix_values 3143 2015-03-26 13:38:13Z robertas 
;
_cod_original_sg_symbol_H-M P21/c
_cod_database_code 7009959

loop_
_symmetry_equiv_pos_as_xyz
'x, y, z'
'-x, y+1/2, -z+1/2'
'-x, -y, -z'
'x, -y-1/2, z-1/2'

loop_
_atom_site_label
_atom_site_type_symbol
_atom_site_fract_x
_atom_site_fract_y
_atom_site_fract_z
_atom_site_U_iso_or_equiv
_atom_site_adp_type
_atom_site_occupancy
_atom_site_calc_flag
_atom_site_refinement_flags
_atom_site_disorder_assembly
_atom_site_disorder_group
RuA Ru 0.34427(14) 0.57368(4) 0.31721(5) 0.0429(4) Uani 1 d . . .
ClA Cl 0.0626(5) 0.60602(13) 0.28289(17) 0.0596(11) Uani 1 d . . .
S1A S 0.6082(5) 0.54325(13) 0.35107(16) 0.0523(10) Uani 1 d . . .
C2A C 0.751(2) 0.5897(6) 0.3781(8) 0.077(5) Uani 1 d . . .
H2A1 H 0.7421 0.5929 0.4159 0.092 Uiso 1 calc R . .
H2A2 H 0.8728 0.5835 0.3736 0.092 Uiso 1 calc R . .
C3A C 0.694(2) 0.6332(6) 0.3492(7) 0.069(5) Uani 1 d . . .
H3A1 H 0.7343 0.6331 0.3142 0.082 Uiso 1 calc R . .
H3A2 H 0.7508 0.6575 0.3691 0.082 Uiso 1 calc R . .
S4A S 0.4595(5) 0.64179(12) 0.34171(17) 0.0533(10) Uani 1 d . . .
C5A C 0.414(2) 0.6512(5) 0.4105(7) 0.066(5) Uani 1 d . . .
H5A1 H 0.5161 0.6429 0.4349 0.080 Uiso 1 calc R . .
H5A2 H 0.3918 0.6822 0.4156 0.080 Uiso 1 calc R . .
C6A C 0.259(2) 0.6257(5) 0.4229(7) 0.069(5) Uani 1 d . . .
H6A1 H 0.1524 0.6403 0.4067 0.082 Uiso 1 calc R . .
H6A2 H 0.2557 0.6261 0.4612 0.082 Uiso 1 calc R . .
S7A S 0.2535(5) 0.56885(12) 0.40050(16) 0.0500(9) Uani 1 d . . .
C8A C 0.441(2) 0.5458(5) 0.4433(6) 0.061(4) Uani 1 d . . .
H8A1 H 0.5117 0.5694 0.4603 0.073 Uiso 1 calc R . .
H8A2 H 0.3978 0.5283 0.4710 0.073 Uiso 1 calc R . .
C9A C 0.556(2) 0.5178(6) 0.4122(7) 0.070(5) Uani 1 d . . .
H9A1 H 0.4957 0.4902 0.4034 0.084 Uiso 1 calc R . .
H9A2 H 0.6651 0.5112 0.4344 0.084 Uiso 1 calc R . .
N11A N 0.3993(14) 0.5752(3) 0.2373(4) 0.037(3) Uani 1 d . . .
C12A C 0.442(2) 0.6093(5) 0.2109(6) 0.058(4) Uani 1 d . . .
H12A H 0.4636 0.6358 0.2287 0.069 Uiso 1 calc R . .
C13A C 0.458(2) 0.6073(6) 0.1559(8) 0.076(5) Uani 1 d . . .
H13A H 0.4923 0.6318 0.1379 0.091 Uiso 1 calc R . .
C14A C 0.423(2) 0.5696(5) 0.1301(7) 0.064(5) Uani 1 d . . .
H14A H 0.4326 0.5679 0.0938 0.076 Uiso 1 calc R . .
C15A C 0.3728(17) 0.5330(4) 0.1570(6) 0.049(4) Uani 1 d . . .
C16A C 0.3571(16) 0.5368(4) 0.2113(6) 0.040(3) Uani 1 d . . .
N21A N 0.2526(13) 0.5119(3) 0.2895(4) 0.035(2) Uani 1 d . . .
C22A C 0.1671(17) 0.4821(4) 0.3159(6) 0.046(4) Uani 1 d . . .
H22A H 0.1391 0.4889 0.3497 0.056 Uiso 1 calc R . .
C23A C 0.1187(19) 0.4414(5) 0.2945(7) 0.056(4) Uani 1 d . . .
H23A H 0.0643 0.4208 0.3142 0.067 Uiso 1 calc R . .
C24A C 0.1531(18) 0.4327(4) 0.2443(6) 0.049(4) Uani 1 d . . .
H24A H 0.1223 0.4055 0.2293 0.059 Uiso 1 calc R . .
C25A C 0.2323(15) 0.4630(4) 0.2150(6) 0.038(3) Uani 1 d . . .
C26A C 0.2770(16) 0.5017(5) 0.2395(6) 0.042(3) Uani 1 d . . .
C27A C 0.3301(17) 0.4893(5) 0.1299(6) 0.050(4) Uani 1 d . . .
C28A C 0.2564(17) 0.4556(5) 0.1593(7) 0.052(4) Uani 1 d . . .
N29A N 0.2186(14) 0.4180(4) 0.1374(5) 0.049(3) Uani 1 d . . .
C30A C 0.248(2) 0.4104(5) 0.0866(7) 0.054(4) Uani 1 d . . .
C31A C 0.207(2) 0.3703(6) 0.0612(7) 0.072(5) Uani 1 d . . .
H31A H 0.1535 0.3481 0.0788 0.087 Uiso 1 calc R . .
C32A C 0.244(3) 0.3646(8) 0.0116(9) 0.113(8) Uani 1 d . . .
H32A H 0.2256 0.3372 -0.0040 0.135 Uiso 1 calc R . .
C33A C 0.312(3) 0.3987(6) -0.0188(8) 0.088(6) Uani 1 d . . .
H33A H 0.3301 0.3939 -0.0541 0.106 Uiso 1 calc R . .
C34A C 0.351(2) 0.4380(5) 0.0043(7) 0.073(5) Uani 1 d . . .
H34A H 0.3955 0.4602 -0.0155 0.088 Uiso 1 calc R . .
C35A C 0.325(2) 0.4458(6) 0.0585(7) 0.061(4) Uani 1 d . . .
N36A N 0.3605(15) 0.4852(4) 0.0789(5) 0.055(3) Uani 1 d . . .
RuB Ru 0.70075(15) 0.77123(4) 0.20535(6) 0.0523(4) Uani 1 d . . .
ClB Cl 0.4384(5) 0.72768(13) 0.1780(2) 0.0682(12) Uani 1 d . . .
S1B S 0.9579(5) 0.80841(13) 0.23071(19) 0.0613(12) Uani 1 d . . .
C2B C 1.090(3) 0.7711(6) 0.2727(10) 0.108(8) Uani 1 d . . .
H2B1 H 1.2120 0.7752 0.2659 0.129 Uiso 1 calc R . .
H2B2 H 1.0837 0.7800 0.3092 0.129 Uiso 1 calc R . .
C3B C 1.056(2) 0.7263(6) 0.2699(10) 0.102(8) Uani 1 d . . .
H3B1 H 1.0678 0.7150 0.3060 0.122 Uiso 1 calc R . .
H3B2 H 1.1485 0.7127 0.2521 0.122 Uiso 1 calc R . .
S4B S 0.8410(5) 0.70772(12) 0.23597(18) 0.0548(11) Uani 1 d . . .
C5B C 0.915(3) 0.6814(6) 0.1801(7) 0.077(5) Uani 1 d . . .
H5B1 H 1.0358 0.6720 0.1901 0.093 Uiso 1 calc R . .
H5B2 H 0.8442 0.6552 0.1728 0.093 Uiso 1 calc R . .
C6B C 0.910(3) 0.7055(7) 0.1325(9) 0.115(9) Uani 1 d . . .
H6B1 H 0.8557 0.6868 0.1041 0.138 Uiso 1 calc R . .
H6B2 H 1.0313 0.7100 0.1258 0.138 Uiso 1 calc R . .
S7B S 0.8015(5) 0.75751(15) 0.12474(19) 0.0653(12) Uani 1 d . . .
C8B C 0.988(4) 0.7925(8) 0.1235(11) 0.129(10) Uani 1 d . . .
H8B1 H 1.0764 0.7764 0.1067 0.155 Uiso 1 calc R . .
H8B2 H 0.9517 0.8170 0.1003 0.155 Uiso 1 calc R . .
C9B C 1.070(3) 0.8094(8) 0.1696(9) 0.103(8) Uani 1 d . . .
H9B1 H 1.0983 0.8397 0.1628 0.124 Uiso 1 calc R . .
H9B2 H 1.1817 0.7941 0.1776 0.124 Uiso 1 calc R . .
N11B N 0.5973(16) 0.7880(4) 0.2764(5) 0.052(3) Uani 1 d . . .
C12B C 0.597(2) 0.7661(5) 0.3220(8) 0.068(5) Uani 1 d . . .
H12B H 0.6518 0.7389 0.3245 0.082 Uiso 1 calc R . .
C13B C 0.522(2) 0.7804(6) 0.3651(8) 0.076(5) Uani 1 d . . .
H13B H 0.5168 0.7619 0.3942 0.091 Uiso 1 calc R . .
C14B C 0.454(2) 0.8209(6) 0.3658(8) 0.072(5) Uani 1 d . . .
H14B H 0.4116 0.8319 0.3962 0.087 Uiso 1 calc R . .
C15B C 0.450(2) 0.8463(4) 0.3194(8) 0.064(5) Uani 1 d . . .
C16B C 0.5195(17) 0.8283(5) 0.2752(6) 0.048(4) Uani 1 d . . .
N21B N 0.5703(14) 0.8295(4) 0.1838(5) 0.049(3) Uani 1 d . . .
C22B C 0.5415(19) 0.8488(6) 0.1361(8) 0.074(5) Uani 1 d . . .
H22B H 0.5805 0.8347 0.1071 0.089 Uiso 1 calc R . .
C23B C 0.456(2) 0.8890(6) 0.1276(9) 0.076(6) Uani 1 d . . .
H23B H 0.4401 0.9009 0.0935 0.091 Uiso 1 calc R . .
C24B C 0.3964(19) 0.9107(6) 0.1679(8) 0.062(5) Uani 1 d . . .
H24B H 0.3410 0.9377 0.1623 0.075 Uiso 1 calc R . .
C25B C 0.419(2) 0.8921(5) 0.2186(8) 0.066(5) Uani 1 d . . .
C26B C 0.5053(16) 0.8517(5) 0.2234(6) 0.048(4) Uani 1 d . . .
C27B C 0.3694(18) 0.8894(6) 0.3163(8) 0.061(5) Uani 1 d . . .
C28B C 0.3621(17) 0.9140(5) 0.2646(9) 0.067(5) Uani 1 d . . .
N29B N 0.2963(17) 0.9548(4) 0.2587(7) 0.073(4) Uani 1 d . . .
C30B C 0.239(2) 0.9731(5) 0.3006(11) 0.075(6) Uani 1 d . . .
C31B C 0.172(2) 1.0157(6) 0.3003(11) 0.094(8) Uani 1 d . . .
H31B H 0.1710 1.0318 0.2690 0.113 Uiso 1 calc R . .
C32B C 0.109(3) 1.0349(8) 0.3410(14) 0.114(10) Uani 1 d . . .
H32B H 0.0614 1.0629 0.3373 0.137 Uiso 1 calc R . .
C33B C 0.115(2) 1.0134(8) 0.3887(12) 0.099(8) Uani 1 d . . .
H33B H 0.0731 1.0275 0.4174 0.118 Uiso 1 calc R . .
C34B C 0.180(3) 0.9726(7) 0.3954(10) 0.107(8) Uani 1 d . . .
H34B H 0.1804 0.9590 0.4283 0.128 Uiso 1 calc R . .
C35B C 0.2503(18) 0.9488(7) 0.3512(10) 0.083(7) Uani 1 d . . .
N36B N 0.3125(17) 0.9085(4) 0.3564(7) 0.077(5) Uani 1 d . . .
P1 P 1.0467(9) 0.7525(2) -0.0531(3) 0.108(2) Uani 1 d D . .
F111 F 1.052(3) 0.7956(5) -0.0179(8) 0.190(9) Uiso 0.54(2) d PD A 1
F121 F 1.043(3) 0.7097(5) -0.0895(8) 0.190(9) Uiso 0.54(2) d PD A 1
F131 F 1.059(3) 0.7819(7) -0.1051(6) 0.190(9) Uiso 0.54(2) d PD A 1
F141 F 1.2574(16) 0.7498(9) -0.0440(10) 0.190(9) Uiso 0.54(2) d PD A 1
F151 F 0.8373(15) 0.7549(9) -0.0630(10) 0.190(9) Uiso 0.54(2) d PD A 1
F161 F 1.035(3) 0.7232(7) -0.0019(6) 0.190(9) Uiso 0.54(2) d PD A 1
F112 F 0.927(3) 0.7940(5) -0.0699(8) 0.137(9) Uiso 0.46(2) d PD A 2
F122 F 0.922(2) 0.7394(7) -0.0099(7) 0.137(9) Uiso 0.46(2) d PD A 2
F132 F 1.169(2) 0.7110(5) -0.0375(8) 0.137(9) Uiso 0.46(2) d PD A 2
F142 F 1.165(3) 0.7814(6) -0.0105(7) 0.137(9) Uiso 0.46(2) d PD A 2
F152 F 0.929(3) 0.7240(6) -0.0968(7) 0.137(9) Uiso 0.46(2) d PD A 2
F162 F 1.173(3) 0.7653(7) -0.0971(7) 0.137(9) Uiso 0.46(2) d PD A 2
P2 P -0.0580(7) 0.57603(17) 0.54573(19) 0.0894(18) Uani 1 d D . .
F211 F 0.0671(19) 0.5452(5) 0.5824(6) 0.125(6) Uiso 0.56(2) d PD B 1
F221 F -0.1940(19) 0.6083(5) 0.5095(6) 0.125(6) Uiso 0.56(2) d PD B 1
F231 F -0.124(2) 0.5993(5) 0.5973(5) 0.125(6) Uiso 0.56(2) d PD B 1
F241 F 0.0904(19) 0.6121(5) 0.5456(7) 0.125(6) Uiso 0.56(2) d PD B 1
F251 F -0.2166(18) 0.5418(5) 0.5464(7) 0.125(6) Uiso 0.56(2) d PD B 1
F261 F -0.004(2) 0.5549(6) 0.4934(5) 0.125(6) Uiso 0.56(2) d PD B 1
F212 F 0.010(3) 0.5345(5) 0.5826(8) 0.135(8) Uiso 0.44(2) d PD B 2
F222 F -0.118(3) 0.6155(5) 0.5081(7) 0.135(8) Uiso 0.44(2) d PD B 2
F232 F -0.2449(18) 0.5720(8) 0.5659(10) 0.135(8) Uiso 0.44(2) d PD B 2
F242 F -0.121(3) 0.5422(6) 0.4988(7) 0.135(8) Uiso 0.44(2) d PD B 2
F252 F 0.010(3) 0.6076(6) 0.5930(7) 0.135(8) Uiso 0.44(2) d PD B 2
F262 F 0.1346(18) 0.5771(8) 0.5254(9) 0.135(8) Uiso 0.44(2) d PD B 2
O1 O 1.438(5) 0.6884(13) 0.0577(16) 0.058(11) Uiso 0.25 d P . .

loop_
_atom_site_aniso_label
_atom_site_aniso_U_11
_atom_site_aniso_U_22
_atom_site_aniso_U_33
_atom_site_aniso_U_23
_atom_site_aniso_U_13
_atom_site_aniso_U_12
RuA 0.0393(7) 0.0351(7) 0.0553(8) 0.0026(5) 0.0096(5) 0.0003(5)
ClA 0.045(2) 0.053(2) 0.082(3) 0.011(2) 0.0116(18) 0.0087(16)
S1A 0.047(2) 0.050(2) 0.059(3) -0.0001(19) 0.0057(17) 0.0061(16)
C2A 0.062(12) 0.094(14) 0.080(14) -0.017(11) 0.029(9) -0.012(9)
C3A 0.084(12) 0.077(13) 0.047(11) -0.005(9) 0.014(8) 0.012(9)
S4A 0.052(2) 0.043(2) 0.067(3) -0.0013(19) 0.0117(18) -0.0040(16)
C5A 0.061(10) 0.047(10) 0.094(14) -0.018(9) 0.020(9) -0.018(8)
C6A 0.099(13) 0.036(9) 0.077(13) -0.004(8) 0.036(10) -0.003(8)
S7A 0.047(2) 0.042(2) 0.063(3) 0.0033(18) 0.0160(17) 0.0005(15)
C8A 0.075(11) 0.052(10) 0.056(11) 0.011(8) 0.003(8) -0.001(8)
C9A 0.050(10) 0.082(13) 0.077(13) 0.009(10) 0.001(8) -0.001(8)
N11A 0.047(7) 0.029(6) 0.037(7) -0.001(5) 0.013(5) 0.002(5)
C12A 0.086(11) 0.042(9) 0.046(10) -0.002(8) 0.016(8) -0.015(8)
C13A 0.089(13) 0.050(11) 0.094(16) -0.011(10) 0.033(11) -0.029(9)
C14A 0.096(13) 0.039(10) 0.060(11) 0.010(8) 0.030(9) -0.015(8)
C15A 0.034(8) 0.039(8) 0.075(12) 0.014(8) 0.008(7) 0.009(6)
C16A 0.036(7) 0.038(8) 0.047(10) 0.000(7) 0.004(6) 0.005(6)
N21A 0.042(6) 0.036(6) 0.027(7) 0.014(5) -0.002(5) -0.001(5)
C22A 0.046(8) 0.041(9) 0.052(10) -0.001(7) 0.006(6) -0.012(6)
C23A 0.062(10) 0.045(9) 0.062(12) 0.014(8) 0.012(8) -0.018(7)
C24A 0.046(9) 0.034(8) 0.064(12) -0.006(7) -0.006(7) -0.013(6)
C25A 0.025(7) 0.028(7) 0.060(10) -0.007(6) 0.002(6) -0.004(5)
C26A 0.031(8) 0.055(10) 0.038(9) 0.010(7) -0.006(6) 0.010(6)
C27A 0.036(8) 0.051(9) 0.063(11) -0.005(8) 0.012(7) 0.001(6)
C28A 0.035(8) 0.037(9) 0.086(13) 0.013(8) 0.015(7) -0.005(6)
N29A 0.035(7) 0.036(7) 0.075(10) 0.002(6) -0.005(6) -0.005(5)
C30A 0.074(11) 0.034(8) 0.053(11) -0.001(7) 0.002(8) -0.012(7)
C31A 0.092(13) 0.070(12) 0.055(12) 0.000(9) 0.006(9) -0.039(10)
C32A 0.16(2) 0.093(17) 0.084(18) -0.010(13) 0.023(15) -0.064(16)
C33A 0.138(18) 0.065(13) 0.067(13) -0.020(10) 0.037(12) -0.036(12)
C34A 0.097(14) 0.049(10) 0.072(14) -0.023(9) 0.005(10) -0.025(9)
C35A 0.052(10) 0.065(12) 0.064(12) -0.003(9) -0.005(8) -0.012(8)
N36A 0.056(8) 0.042(8) 0.068(10) 0.000(7) 0.011(6) -0.007(6)
RuB 0.0378(7) 0.0389(7) 0.0801(10) 0.0083(6) 0.0064(6) 0.0006(5)
ClB 0.038(2) 0.057(3) 0.109(4) -0.003(2) 0.006(2) -0.0067(16)
S1B 0.042(2) 0.042(2) 0.099(4) 0.003(2) 0.003(2) -0.0067(16)
C2B 0.088(15) 0.064(14) 0.16(2) 0.014(13) -0.042(14) -0.021(11)
C3B 0.064(13) 0.062(13) 0.16(2) -0.004(13) -0.053(12) 0.011(9)
S4B 0.040(2) 0.039(2) 0.086(3) 0.011(2) 0.0075(18) 0.0021(15)
C5B 0.122(16) 0.053(11) 0.056(12) 0.013(9) 0.004(10) 0.017(10)
C6B 0.19(3) 0.075(15) 0.090(17) 0.006(12) 0.069(16) 0.067(16)
S7B 0.052(2) 0.067(3) 0.077(3) 0.012(2) 0.008(2) -0.0004(19)
C8B 0.15(2) 0.104(19) 0.14(2) -0.028(17) 0.035(18) -0.083(17)
C9B 0.090(16) 0.109(18) 0.11(2) 0.052(16) 0.014(13) -0.021(13)
N11B 0.063(8) 0.032(7) 0.064(9) -0.008(6) 0.018(6) -0.009(6)
C12B 0.051(10) 0.043(10) 0.109(17) 0.014(10) -0.002(9) 0.010(7)
C13B 0.082(13) 0.051(11) 0.099(16) 0.014(10) 0.035(11) 0.008(9)
C14B 0.069(12) 0.072(13) 0.074(14) -0.019(10) 0.002(9) -0.007(9)
C15B 0.060(10) 0.021(8) 0.108(16) 0.016(9) -0.006(9) -0.009(7)
C16B 0.033(8) 0.053(10) 0.062(11) 0.003(8) 0.020(7) -0.003(6)
N21B 0.036(7) 0.040(7) 0.071(10) 0.024(7) 0.007(6) 0.000(5)
C22B 0.036(9) 0.082(13) 0.101(16) 0.018(11) -0.006(8) -0.004(8)
C23B 0.064(11) 0.058(12) 0.105(16) 0.038(11) 0.005(10) 0.010(9)
C24B 0.036(9) 0.055(10) 0.094(15) 0.009(10) 0.001(8) -0.010(7)
C25B 0.059(11) 0.040(10) 0.100(15) 0.021(10) 0.014(9) 0.001(8)
C26B 0.023(7) 0.042(9) 0.077(12) 0.021(8) -0.002(6) 0.011(6)
C27B 0.025(8) 0.061(11) 0.099(14) 0.002(10) 0.013(8) -0.002(7)
C28B 0.018(8) 0.038(9) 0.141(18) -0.001(10) -0.010(8) 0.007(6)
N29B 0.043(8) 0.036(8) 0.136(15) -0.011(8) -0.005(8) -0.008(6)
C30B 0.029(9) 0.043(11) 0.15(2) 0.013(12) 0.013(10) -0.002(7)
C31B 0.051(11) 0.033(10) 0.19(3) -0.010(13) -0.026(12) -0.014(8)
C32B 0.083(16) 0.055(15) 0.20(3) -0.024(18) -0.011(18) 0.008(12)
C33B 0.043(12) 0.083(17) 0.17(3) -0.048(17) 0.012(12) -0.001(10)
C34B 0.079(14) 0.084(16) 0.16(2) -0.075(16) 0.017(13) -0.025(12)
C35B 0.011(8) 0.085(15) 0.15(2) -0.061(14) 0.000(8) -0.014(7)
N36B 0.043(8) 0.047(8) 0.136(15) -0.029(9) -0.009(8) 0.010(6)
P1 0.124(5) 0.091(4) 0.110(5) 0.003(4) 0.016(4) -0.032(4)
P2 0.118(5) 0.100(4) 0.049(3) -0.001(3) 0.006(3) -0.040(3)

loop_
_atom_type_symbol
_atom_type_description
_atom_type_scat_dispersion_real
_atom_type_scat_dispersion_imag
_atom_type_scat_source
C C 0.0033 0.0016 'International Tables Vol C Tables 4.2.6.8 and 6.1.1.4'
H H 0.0000 0.0000 'International Tables Vol C Tables 4.2.6.8 and 6.1.1.4'
N N 0.0061 0.0033 'International Tables Vol C Tables 4.2.6.8 and 6.1.1.4'
O O 0.0106 0.0060 'International Tables Vol C Tables 4.2.6.8 and 6.1.1.4'
S S 0.1246 0.1234 'International Tables Vol C Tables 4.2.6.8 and 6.1.1.4'
Ru Ru -1.2594 0.8363 'International Tables Vol C Tables 4.2.6.8 and 6.1.1.4'
P P 0.1023 0.0942 'International Tables Vol C Tables 4.2.6.8 and 6.1.1.4'
F F 0.0171 0.0103 'International Tables Vol C Tables 4.2.6.8 and 6.1.1.4'
Cl Cl 0.1484 0.1585 'International Tables Vol C Tables 4.2.6.8 and 6.1.1.4'

loop_
_geom_angle_atom_site_label_1
_geom_angle_atom_site_label_2
_geom_angle_atom_site_label_3
_geom_angle
_geom_angle_site_symmetry_1
_geom_angle_site_symmetry_3
_geom_angle_publ_flag
N21A RuA N11A 78.3(4) . . ?
N21A RuA S1A 90.2(3) . . ?
N11A RuA S1A 95.9(3) . . ?
N21A RuA S7A 97.1(3) . . ?
N11A RuA S7A 173.5(3) . . ?
S1A RuA S7A 88.65(16) . . ?
N21A RuA S4A 175.2(3) . . ?
N11A RuA S4A 97.2(3) . . ?
S1A RuA S4A 88.61(16) . . ?
S7A RuA S4A 87.58(15) . . ?
N21A RuA ClA 90.0(3) . . ?
N11A RuA ClA 85.2(3) . . ?
S1A RuA ClA 178.96(15) . . ?
S7A RuA ClA 90.31(15) . . ?
S4A RuA ClA 91.24(16) . . ?
C9A S1A C2A 101.0(8) . . ?
C9A S1A RuA 102.8(5) . . ?
C2A S1A RuA 106.0(6) . . ?
C3A C2A S1A 111.1(12) . . ?
C2A C3A S4A 113.2(12) . . ?
C3A S4A C5A 102.7(8) . . ?
C3A S4A RuA 103.8(6) . . ?
C5A S4A RuA 106.7(5) . . ?
C6A C5A S4A 111.3(12) . . ?
C5A C6A S7A 115.1(11) . . ?
C6A S7A C8A 101.3(8) . . ?
C6A S7A RuA 103.0(5) . . ?
C8A S7A RuA 105.6(5) . . ?
C9A C8A S7A 111.7(12) . . ?
C8A C9A S1A 113.5(12) . . ?
C12A N11A C16A 120.0(12) . . ?
C12A N11A RuA 126.9(10) . . ?
C16A N11A RuA 112.3(8) . . ?
N11A C12A C13A 121.8(14) . . ?
C14A C13A C12A 119.0(15) . . ?
C13A C14A C15A 120.4(17) . . ?
C14A C15A C16A 118.5(14) . . ?
C14A C15A C27A 122.9(15) . . ?
C16A C15A C27A 118.6(12) . . ?
N11A C16A C15A 120.1(12) . . ?
N11A C16A C26A 118.9(12) . . ?
C15A C16A C26A 120.6(12) . . ?
C26A N21A C22A 116.2(12) . . ?
C26A N21A RuA 116.4(8) . . ?
C22A N21A RuA 127.3(9) . . ?
N21A C22A C23A 122.5(14) . . ?
C24A C23A C22A 118.0(13) . . ?
C23A C24A C25A 121.3(13) . . ?
C26A C25A C24A 116.5(13) . . ?
C26A C25A C28A 121.5(12) . . ?
C24A C25A C28A 121.9(12) . . ?
N21A C26A C25A 125.3(13) . . ?
N21A C26A C16A 113.9(12) . . ?
C25A C26A C16A 120.8(13) . . ?
N36A C27A C28A 123.8(14) . . ?
N36A C27A C15A 117.7(13) . . ?
C28A C27A C15A 118.4(14) . . ?
N29A C28A C27A 120.0(15) . . ?
N29A C28A C25A 120.4(12) . . ?
C27A C28A C25A 119.5(13) . . ?
C28A N29A C30A 120.5(13) . . ?
N29A C30A C31A 122.2(14) . . ?
N29A C30A C35A 117.2(13) . . ?
C31A C30A C35A 120.6(16) . . ?
C32A C31A C30A 119.0(17) . . ?
C31A C32A C33A 123(2) . . ?
C34A C33A C32A 119.4(19) . . ?
C33A C34A C35A 121.0(17) . . ?
N36A C35A C34A 118.7(15) . . ?
N36A C35A C30A 124.2(16) . . ?
C34A C35A C30A 117.0(15) . . ?
C35A N36A C27A 114.1(13) . . ?
N21B RuB N11B 78.5(5) . . ?
N21B RuB S1B 90.9(3) . . ?
N11B RuB S1B 91.9(4) . . ?
N21B RuB S7B 97.0(4) . . ?
N11B RuB S7B 175.5(4) . . ?
S1B RuB S7B 88.58(18) . . ?
N21B RuB S4B 175.5(4) . . ?
N11B RuB S4B 97.1(4) . . ?
S1B RuB S4B 88.58(16) . . ?
S7B RuB S4B 87.39(17) . . ?
N21B RuB ClB 92.4(3) . . ?
N11B RuB ClB 89.9(3) . . ?
S1B RuB ClB 176.49(15) . . ?
S7B RuB ClB 89.82(17) . . ?
S4B RuB ClB 88.22(16) . . ?
C2B S1B C9B 102.8(12) . . ?
C2B S1B RuB 104.8(6) . . ?
C9B S1B RuB 103.8(8) . . ?
C3B C2B S1B 120.5(15) . . ?
C2B C3B S4B 118.3(13) . . ?
C5B S4B C3B 99.3(10) . . ?
C5B S4B RuB 107.0(6) . . ?
C3B S4B RuB 104.4(6) . . ?
C6B C5B S4B 117.7(13) . . ?
C5B C6B S7B 121.5(14) . . ?
C8B S7B C6B 100.1(14) . . ?
C8B S7B RuB 104.8(9) . . ?
C6B S7B RuB 105.2(7) . . ?
C9B C8B S7B 120(2) . . ?
C8B C9B S1B 119.9(18) . . ?
C12B N11B C16B 115.3(13) . . ?
C12B N11B RuB 130.8(11) . . ?
C16B N11B RuB 113.8(10) . . ?
N11B C12B C13B 125.1(15) . . ?
C14B C13B C12B 120.3(18) . . ?
C13B C14B C15B 118.0(17) . . ?
C14B C15B C16B 118.4(14) . . ?
C14B C15B C27B 121.0(18) . . ?
C16B C15B C27B 120.5(16) . . ?
N11B C16B C15B 122.5(14) . . ?
N11B C16B C26B 116.2(13) . . ?
C15B C16B C26B 121.2(14) . . ?
C22B N21B C26B 114.3(13) . . ?
C22B N21B RuB 129.6(12) . . ?
C26B N21B RuB 116.2(9) . . ?
N21B C22B C23B 123.4(19) . . ?
C24B C23B C22B 120.8(19) . . ?
C23B C24B C25B 118.7(17) . . ?
C26B C25B C24B 116.5(17) . . ?
C26B C25B C28B 121.4(16) . . ?
C24B C25B C28B 122.1(16) . . ?
N21B C26B C25B 126.2(15) . . ?
N21B C26B C16B 114.6(12) . . ?
C25B C26B C16B 119.1(15) . . ?
N36B C27B C15B 123.2(18) . . ?
N36B C27B C28B 118.4(16) . . ?
C15B C27B C28B 118.3(16) . . ?
N29B C28B C25B 118.7(18) . . ?
N29B C28B C27B 122.4(18) . . ?
C25B C28B C27B 118.8(14) . . ?
C30B N29B C28B 117.3(18) . . ?
N29B C30B C31B 123(2) . . ?
N29B C30B C35B 119.6(15) . . ?
C31B C30B C35B 117(2) . . ?
C32B C31B C30B 125(3) . . ?
C31B C32B C33B 120(2) . . ?
C34B C33B C32B 122(2) . . ?
C33B C34B C35B 121(3) . . ?
N36B C35B C30B 122.7(18) . . ?
N36B C35B C34B 123(2) . . ?
C30B C35B C34B 115(2) . . ?
C27B N36B C35B 119.7(19) . . ?
F122 P1 F161 36.7(9) . . ?
F122 P1 F111 78.6(11) . . ?
F161 P1 F111 90.7(6) . . ?
F122 P1 F151 56.4(9) . . ?
F161 P1 F151 90.3(6) . . ?
F111 P1 F151 90.6(6) . . ?
F122 P1 F142 90.7(6) . . ?
F161 P1 F142 80.9(11) . . ?
F111 P1 F142 35.1(9) . . ?
F151 P1 F142 124.1(10) . . ?
F122 P1 F112 90.7(6) . . ?
F161 P1 F112 125.7(10) . . ?
F111 P1 F112 57.7(10) . . ?
F151 P1 F112 52.1(10) . . ?
F142 P1 F112 90.0(5) . . ?
F122 P1 F132 90.5(5) . . ?
F161 P1 F132 55.5(9) . . ?
F111 P1 F132 123.0(10) . . ?
F151 P1 F132 128.5(10) . . ?
F142 P1 F132 90.4(6) . . ?
F112 P1 F132 178.7(7) . . ?
F122 P1 F152 90.3(6) . . ?
F161 P1 F152 100.2(11) . . ?
F111 P1 F152 144.8(10) . . ?
F151 P1 F152 56.2(10) . . ?
F142 P1 F152 178.9(7) . . ?
F112 P1 F152 89.5(6) . . ?
F132 P1 F152 90.1(5) . . ?
F122 P1 F141 124.3(10) . . ?
F161 P1 F141 90.2(6) . . ?
F111 P1 F141 90.1(6) . . ?
F151 P1 F141 179.1(7) . . ?
F142 P1 F141 56.8(10) . . ?
F112 P1 F141 128.1(10) . . ?
F132 P1 F141 51.3(10) . . ?
F152 P1 F141 122.9(10) . . ?
F122 P1 F121 102.7(11) . . ?
F161 P1 F121 90.5(6) . . ?
F111 P1 F121 178.7(7) . . ?
F151 P1 F121 89.9(6) . . ?
F142 P1 F121 144.6(10) . . ?
F112 P1 F121 121.9(10) . . ?
F132 P1 F121 57.4(10) . . ?
F152 P1 F121 35.4(9) . . ?
F141 P1 F121 89.3(5) . . ?
F122 P1 F131 143.7(9) . . ?
F161 P1 F131 179.5(7) . . ?
F111 P1 F131 89.7(6) . . ?
F151 P1 F131 89.9(5) . . ?
F142 P1 F131 99.3(11) . . ?
F112 P1 F131 54.7(9) . . ?
F132 P1 F131 124.0(10) . . ?
F152 P1 F131 79.6(11) . . ?
F141 P1 F131 89.6(5) . . ?
F121 P1 F131 89.1(6) . . ?
F122 P1 F162 179.4(7) . . ?
F161 P1 F162 143.0(9) . . ?
F111 P1 F162 102.0(11) . . ?
F151 P1 F162 123.6(10) . . ?
F142 P1 F162 89.7(6) . . ?
F112 P1 F162 89.6(5) . . ?
F132 P1 F162 89.1(5) . . ?
F152 P1 F162 89.3(5) . . ?
F141 P1 F162 55.7(10) . . ?
F121 P1 F162 76.7(11) . . ?
F131 P1 F162 36.6(9) . . ?
F211 P2 F261 93.0(5) . . ?
F211 P2 F222 159.2(10) . . ?
F261 P2 F222 83.8(11) . . ?
F211 P2 F232 105.8(10) . . ?
F261 P2 F232 125.2(10) . . ?
F222 P2 F232 92.6(6) . . ?
F211 P2 F252 78.2(11) . . ?
F261 P2 F252 142.9(9) . . ?
F222 P2 F252 92.1(6) . . ?
F232 P2 F252 91.8(7) . . ?
F211 P2 F241 92.0(5) . . ?
F261 P2 F241 91.7(5) . . ?
F222 P2 F241 67.7(9) . . ?
F232 P2 F241 136.9(9) . . ?
F252 P2 F241 53.3(9) . . ?
F211 P2 F251 90.6(5) . . ?
F261 P2 F251 90.7(5) . . ?
F222 P2 F251 109.9(9) . . ?
F232 P2 F251 39.7(9) . . ?
F252 P2 F251 125.0(9) . . ?
F241 P2 F251 176.5(6) . . ?
F211 P2 F242 99.1(11) . . ?
F261 P2 F242 36.4(9) . . ?
F222 P2 F242 90.4(6) . . ?
F232 P2 F242 89.3(11) . . ?
F252 P2 F242 177.3(7) . . ?
F241 P2 F242 126.9(9) . . ?
F251 P2 F242 55.0(9) . . ?
F211 P2 F262 71.8(10) . . ?
F261 P2 F262 53.3(8) . . ?
F222 P2 F262 90.1(5) . . ?
F232 P2 F262 176.7(7) . . ?
F252 P2 F262 89.9(6) . . ?
F241 P2 F262 46.1(8) . . ?
F251 P2 F262 137.3(8) . . ?
F242 P2 F262 88.9(6) . . ?
F211 P2 F231 90.7(5) . . ?
F261 P2 F231 176.2(6) . . ?
F222 P2 F231 93.2(11) . . ?
F232 P2 F231 52.6(9) . . ?
F252 P2 F231 39.2(8) . . ?
F241 P2 F231 89.2(5) . . ?
F251 P2 F231 88.3(5) . . ?
F242 P2 F231 141.8(9) . . ?
F262 P2 F231 129.0(8) . . ?
F211 P2 F212 19.6(9) . . ?
F261 P2 F212 93.8(11) . . ?
F222 P2 F212 177.4(7) . . ?
F232 P2 F212 89.5(5) . . ?
F252 P2 F212 89.3(5) . . ?
F241 P2 F212 111.6(9) . . ?
F251 P2 F212 70.9(9) . . ?
F242 P2 F212 88.2(5) . . ?
F262 P2 F212 87.6(5) . . ?
F231 P2 F212 89.3(11) . . ?
F211 P2 F221 177.5(6) . . ?
F261 P2 F221 89.2(5) . . ?
F222 P2 F221 22.5(9) . . ?
F232 P2 F221 71.8(10) . . ?
F252 P2 F221 100.8(11) . . ?
F241 P2 F221 89.2(5) . . ?
F251 P2 F221 88.2(5) . . ?
F242 P2 F221 81.9(11) . . ?
F262 P2 F221 110.6(10) . . ?
F231 P2 F221 87.1(5) . . ?
F212 P2 F221 158.9(9) . . ?

loop_
_geom_bond_atom_site_label_1
_geom_bond_atom_site_label_2
_geom_bond_distance
_geom_bond_site_symmetry_2
_geom_bond_publ_flag
RuA N21A 2.104(11) . ?
RuA N11A 2.110(11) . ?
RuA S1A 2.289(5) . ?
RuA S7A 2.296(5) . ?
RuA S4A 2.314(4) . ?
RuA ClA 2.429(5) . ?
S1A C9A 1.814(17) . ?
S1A C2A 1.867(18) . ?
C2A C3A 1.55(2) . ?
C3A S4A 1.791(17) . ?
S4A C5A 1.836(17) . ?
C5A C6A 1.48(2) . ?
C6A S7A 1.827(15) . ?
S7A C8A 1.830(16) . ?
C8A C9A 1.51(2) . ?
N11A C12A 1.301(17) . ?
N11A C16A 1.365(16) . ?
C12A C13A 1.41(2) . ?
C13A C14A 1.33(2) . ?
C14A C15A 1.387(19) . ?
C15A C16A 1.395(19) . ?
C15A C27A 1.52(2) . ?
C16A C26A 1.458(19) . ?
N21A C26A 1.336(17) . ?
N21A C22A 1.340(16) . ?
C22A C23A 1.39(2) . ?
C23A C24A 1.35(2) . ?
C24A C25A 1.369(19) . ?
C25A C26A 1.359(18) . ?
C25A C28A 1.46(2) . ?
C27A N36A 1.342(18) . ?
C27A C28A 1.425(19) . ?
C28A N29A 1.291(18) . ?
N29A C30A 1.349(19) . ?
C30A C31A 1.40(2) . ?
C30A C35A 1.45(2) . ?
C31A C32A 1.33(3) . ?
C32A C33A 1.42(3) . ?
C33A C34A 1.35(2) . ?
C34A C35A 1.43(2) . ?
C35A N36A 1.324(19) . ?
RuB N21B 2.081(11) . ?
RuB N11B 2.108(12) . ?
RuB S1B 2.290(5) . ?
RuB S7B 2.298(5) . ?
RuB S4B 2.305(4) . ?
RuB ClB 2.433(5) . ?
S1B C2B 1.79(2) . ?
S1B C9B 1.85(2) . ?
C2B C3B 1.39(2) . ?
C3B S4B 1.849(17) . ?
S4B C5B 1.772(18) . ?
C5B C6B 1.41(2) . ?
C6B S7B 1.791(18) . ?
S7B C8B 1.78(2) . ?
C8B C9B 1.36(3) . ?
N11B C12B 1.33(2) . ?
N11B C16B 1.364(18) . ?
C12B C13B 1.36(2) . ?
C13B C14B 1.34(2) . ?
C14B C15B 1.40(2) . ?
C15B C16B 1.40(2) . ?
C15B C27B 1.45(2) . ?
C16B C26B 1.49(2) . ?
N21B C22B 1.33(2) . ?
N21B C26B 1.350(18) . ?
C22B C23B 1.40(2) . ?
C23B C24B 1.34(2) . ?
C24B C25B 1.39(2) . ?
C25B C26B 1.39(2) . ?
C25B C28B 1.45(2) . ?
C27B N36B 1.29(2) . ?
C27B C28B 1.50(2) . ?
C28B N29B 1.347(19) . ?
N29B C30B 1.32(2) . ?
C30B C31B 1.40(2) . ?
C30B C35B 1.47(3) . ?
C31B C32B 1.32(3) . ?
C32B C33B 1.37(3) . ?
C33B C34B 1.34(3) . ?
C34B C35B 1.48(3) . ?
C35B N36B 1.32(2) . ?
P1 F122 1.580(10) . ?
P1 F161 1.583(10) . ?
P1 F111 1.586(10) . ?
P1 F151 1.588(10) . ?
P1 F142 1.588(10) . ?
P1 F112 1.592(10) . ?
P1 F132 1.594(10) . ?
P1 F152 1.595(10) . ?
P1 F141 1.597(10) . ?
P1 F121 1.598(10) . ?
P1 F131 1.603(10) . ?
P1 F162 1.605(10) . ?
P2 F211 1.564(9) . ?
P2 F261 1.569(9) . ?
P2 F222 1.570(10) . ?
P2 F232 1.572(10) . ?
P2 F252 1.576(10) . ?
P2 F241 1.580(9) . ?
P2 F251 1.599(9) . ?
P2 F242 1.604(10) . ?
P2 F262 1.610(10) . ?
P2 F231 1.617(9) . ?
P2 F212 1.621(10) . ?
P2 F221 1.631(9) . ?
